data_4088560
loop_
_publ_author_name
'Zhang, Fanjun'
'Jia, Jiong'
'Dong, Shuli'
'Wang, Wenguang'
'Tung, Chen-Ho'

_publ_section_title
;
 Hydride Transfer from Iron(II) Hydride Compounds to NAD(P)+ Analogues
;
_journal_issue 8
_journal_name_full Organometallics
_journal_page_first 1151
_journal_paper_doi 10.1021/acs.organomet.6b00179
_journal_volume 35
_journal_year 2016
_chemical_formula_moiety 'C35 H Fe P2'
_chemical_formula_sum 'C35 H Fe P2'
_chemical_formula_weight 539.19
_space_group_crystal_system monoclinic
_space_group_IT_number 14
_space_group_name_Hall '-P 2ybc'
_space_group_name_H-M_alt 'P 1 21/c 1'
_symmetry_Int_Tables_number 14
_atom_sites_solution_primary iterative
_audit_creation_date 2015-10-26
_audit_creation_method
;
Olex2 1.2
(compiled 2015.01.26 svn.r3150 for OlexSys, GUI svn.r4998)
;
_cell_angle_alpha 90
_cell_angle_beta 99.7823(11)
_cell_angle_gamma 90
_cell_formula_units_Z 4
_cell_length_a 11.6888(3)
_cell_length_b 10.5814(2)
_cell_length_c 24.0777(5)
_cell_measurement_reflns_used 9907
_cell_measurement_temperature 173(2)
_cell_measurement_theta_max 27.547
_cell_measurement_theta_min 2.579
_cell_volume 2934.72(11)
_computing_molecular_graphics 'Olex2 (Dolomanov et al., 2009)'
_computing_publication_material 'Olex2 (Dolomanov et al., 2009)'
_computing_structure_refinement 'olex2.refine (Bourhis et al., 2015)'
_computing_structure_solution
;
Superflip (Palatinus & Chapuis, 2007;Palatinus & van der Lee, 2008;
Palatinus et al., 2012)
;
_diffrn_ambient_temperature 173.15
_diffrn_measured_fraction_theta_full 0.9946
_diffrn_measured_fraction_theta_max 0.9946
_diffrn_measurement_device_type 'Bruker APEXII'
_diffrn_radiation_type synchrotron
_diffrn_radiation_wavelength 0.71
_diffrn_reflns_av_R_equivalents 0.0206
_diffrn_reflns_av_unetI/netI 0.0194
_diffrn_reflns_limit_h_max 15
_diffrn_reflns_limit_h_min -15
_diffrn_reflns_limit_k_max 12
_diffrn_reflns_limit_k_min -13
_diffrn_reflns_limit_l_max 30
_diffrn_reflns_limit_l_min -31
_diffrn_reflns_number 24799
_diffrn_reflns_theta_full 24.9984
_diffrn_reflns_theta_max 25.00
_diffrn_reflns_theta_min 2.58
_exptl_absorpt_coefficient_mu 0.641
_exptl_crystal_density_diffrn 1.2203
_exptl_crystal_description block
_exptl_crystal_F_000 1070.6022
_exptl_crystal_size_max 0.08
_exptl_crystal_size_mid 0.07
_exptl_crystal_size_min 0.06
_refine_diff_density_max 0.8283
_refine_diff_density_min -0.3024
_refine_diff_density_rms 0.1096
_refine_ls_d_res_high 0.8401
_refine_ls_d_res_low 7.8968
_refine_ls_goodness_of_fit_ref 2.3065
_refine_ls_hydrogen_treatment refall
_refine_ls_matrix_type full
_refine_ls_number_constraints 0
_refine_ls_number_parameters 346
_refine_ls_number_reflns 5167
_refine_ls_number_restraints 0
_refine_ls_restrained_S_all 2.3065
_refine_ls_R_factor_all 0.0540
_refine_ls_R_factor_gt 0.0509
_refine_ls_shift/su_max 0.0288
_refine_ls_shift/su_mean 0.0015
_refine_ls_structure_factor_coef Fsqd
_refine_ls_weighting_details 'w=1/[\s^2^(Fo^2^)+(0.0322P)^2^+1.9641P] where P=(Fo^2^+2Fc^2^)/3'
_refine_ls_weighting_scheme calc
_refine_ls_wR_factor_gt 0.1505
_refine_ls_wR_factor_ref 0.1520
_reflns_Friedel_coverage 0.0
_reflns_limit_h_max 13
_reflns_limit_h_min -13
_reflns_limit_k_max 12
_reflns_limit_k_min 0
_reflns_limit_l_max 28
_reflns_limit_l_min 0
_reflns_number_gt 4786
_reflns_number_total 5167
_reflns_threshold_expression I>=2u(I)
_cod_data_source_file om6b00179_si_002.cif
_cod_data_source_block 3H
_cod_database_code 4088560
_olex2_refinement_description
;
;
_olex2_submission_special_instructions 'No special instructions were received'

loop_
_space_group_symop_id
_space_group_symop_operation_xyz
1 x,y,z
2 -x,y+1/2,-z+1/2
3 -x,-y,-z
4 x,-y-1/2,z-1/2

loop_
_atom_site_label
_atom_site_type_symbol
_atom_site_fract_x
_atom_site_fract_y
_atom_site_fract_z
_atom_site_U_iso_or_equiv
_atom_site_adp_type
_atom_site_occupancy
Fe1 Fe 0.76328(4) 0.33274(4) 0.596305(19) 0.01618(17) Uani 1.000000
P1 P 0.74921(7) 0.13138(8) 0.60419(4) 0.0170(2) Uani 1.000000
P2 P 0.87990(7) 0.28669(8) 0.67281(4) 0.0165(2) Uani 1.000000
C1 C 0.6440(3) 0.4734(3) 0.60966(15) 0.0212(7) Uani 1.000000
C2 C 0.5953(3) 0.3945(3) 0.56399(15) 0.0221(8) Uani 1.000000
C3 C 0.6678(3) 0.4004(3) 0.52178(15) 0.0222(8) Uani 1.000000
C4 C 0.7606(3) 0.4853(3) 0.54159(15) 0.0218(8) Uani 1.000000
C5 C 0.7471(3) 0.5297(3) 0.59544(14) 0.0199(7) Uani 1.000000
C6 C 0.5920(4) 0.5005(4) 0.66132(18) 0.0351(10) Uani 1.000000
C7 C 0.4819(3) 0.3238(4) 0.5581(2) 0.0359(10) Uani 1.000000
C8 C 0.6433(4) 0.3408(4) 0.46425(17) 0.0388(11) Uani 1.000000
C9 C 0.8534(4) 0.5272(4) 0.50947(18) 0.0365(10) Uani 1.000000
C10 C 0.8213(4) 0.6291(4) 0.62879(18) 0.0328(9) Uani 1.000000
C11 C 0.8783(3) 0.1133(3) 0.66041(15) 0.0219(8) Uani 1.000000
C12 C 1.0364(3) 0.3274(3) 0.68441(15) 0.0186(7) Uani 1.000000
C13 C 1.0849(3) 0.3739(4) 0.63973(16) 0.0252(8) Uani 1.000000
C14 C 1.2043(3) 0.3966(4) 0.64625(17) 0.0301(9) Uani 1.000000
C15 C 1.2752(3) 0.3734(4) 0.69786(18) 0.0313(9) Uani 1.000000
C16 C 1.2270(3) 0.3287(4) 0.74263(18) 0.0325(9) Uani 1.000000
C17 C 1.1079(3) 0.3059(4) 0.73630(16) 0.0259(8) Uani 1.000000
C18 C 0.8532(3) 0.3088(3) 0.74538(14) 0.0197(7) Uani 1.000000
C19 C 0.8567(3) 0.4330(4) 0.76601(16) 0.0254(8) Uani 1.000000
C20 C 0.8408(3) 0.4580(4) 0.82086(16) 0.0287(9) Uani 1.000000
C21 C 0.8221(4) 0.3603(4) 0.85619(17) 0.0346(10) Uani 1.000000
C22 C 0.8173(5) 0.2364(5) 0.83590(19) 0.0426(11) Uani 1.000000
C23 C 0.8324(4) 0.2112(4) 0.78102(18) 0.0349(10) Uani 1.000000
C24 C 0.7681(3) 0.0226(3) 0.54728(15) 0.0205(7) Uani 1.000000
C25 C 0.6796(4) 0.0152(4) 0.50038(16) 0.0274(8) Uani 1.000000
C26 C 0.6934(4) -0.0584(4) 0.45409(16) 0.0324(9) Uani 1.000000
C27 C 0.7947(4) -0.1244(4) 0.45381(18) 0.0374(10) Uani 1.000000
C28 C 0.8836(4) -0.1186(4) 0.5001(2) 0.0400(11) Uani 1.000000
C29 C 0.8698(4) -0.0454(4) 0.54673(18) 0.0319(9) Uani 1.000000
C30 C 0.6334(3) 0.0528(3) 0.63490(14) 0.0202(7) Uani 1.000000
C31 C 0.5860(3) 0.1224(4) 0.67505(16) 0.0279(8) Uani 1.000000
C32 C 0.5035(4) 0.0677(4) 0.70315(17) 0.0342(10) Uani 1.000000
C33 C 0.4662(3) -0.0552(4) 0.69082(17) 0.0338(10) Uani 1.000000
C34 C 0.5109(3) -0.1242(4) 0.65027(17) 0.0314(9) Uani 1.000000
C35 C 0.5952(3) -0.0702(4) 0.62236(16) 0.0256(8) Uani 1.000000
H H 0.872(4) 0.292(5) 0.574(2) 0.046(14) Uiso 1.000000

loop_
_atom_site_aniso_label
_atom_site_aniso_U_11
_atom_site_aniso_U_22
_atom_site_aniso_U_33
_atom_site_aniso_U_12
_atom_site_aniso_U_13
_atom_site_aniso_U_23
Fe1 0.0152(3) 0.0169(3) 0.0154(3) 0.00066(18) -0.00030(19) 0.00018(18)
P1 0.0155(4) 0.0170(4) 0.0174(4) -0.0001(3) 0.0001(3) -0.0010(3)
P2 0.0153(4) 0.0182(5) 0.0152(4) -0.0002(3) -0.0000(3) -0.0001(3)
C1 0.0198(18) 0.0213(18) 0.0221(18) 0.0058(14) 0.0025(14) 0.0023(14)
C2 0.0175(17) 0.0198(18) 0.0267(19) 0.0023(14) -0.0032(14) 0.0045(15)
C3 0.0264(19) 0.0208(18) 0.0168(17) 0.0032(15) -0.0036(14) 0.0021(14)
C4 0.0236(18) 0.0216(18) 0.0196(17) 0.0025(14) 0.0022(14) 0.0056(14)
C5 0.0226(18) 0.0150(17) 0.0210(18) 0.0017(14) 0.0002(14) 0.0017(13)
C6 0.039(2) 0.038(2) 0.031(2) 0.0133(19) 0.0166(18) 0.0031(18)
C7 0.017(2) 0.034(2) 0.053(3) -0.0038(17) -0.0047(18) 0.006(2)
C8 0.061(3) 0.034(2) 0.018(2) 0.002(2) -0.0048(19) -0.0029(17)
C9 0.038(2) 0.043(3) 0.033(2) -0.001(2) 0.0170(19) 0.0109(19)
C10 0.039(2) 0.023(2) 0.033(2) -0.0085(17) -0.0048(18) -0.0037(17)
C11 0.0223(18) 0.0189(18) 0.0215(18) 0.0009(14) -0.0048(14) -0.0036(14)
C12 0.0169(17) 0.0190(17) 0.0191(17) 0.0005(13) 0.0008(14) -0.0025(14)
C13 0.0233(19) 0.029(2) 0.0235(19) -0.0008(16) 0.0052(15) -0.0017(16)
C14 0.024(2) 0.036(2) 0.032(2) -0.0056(17) 0.0074(17) -0.0049(17)
C15 0.021(2) 0.037(2) 0.036(2) -0.0042(17) 0.0048(17) -0.0073(18)
C16 0.021(2) 0.044(3) 0.030(2) -0.0012(17) -0.0028(17) -0.0022(18)
C17 0.0203(19) 0.031(2) 0.0238(19) 0.0000(16) -0.0019(15) 0.0003(16)
C18 0.0152(17) 0.0260(18) 0.0170(17) 0.0010(14) 0.0003(13) -0.0001(14)
C19 0.0223(19) 0.029(2) 0.0249(19) -0.0022(16) 0.0034(15) -0.0046(16)
C20 0.0201(19) 0.039(2) 0.027(2) -0.0017(16) 0.0047(15) -0.0079(17)
C21 0.032(2) 0.048(3) 0.026(2) 0.0049(19) 0.0086(17) -0.0003(19)
C22 0.062(3) 0.040(3) 0.030(2) 0.005(2) 0.021(2) 0.0045(19)
C23 0.047(3) 0.031(2) 0.030(2) 0.0021(19) 0.0149(19) 0.0031(17)
C24 0.0221(18) 0.0174(17) 0.0225(18) -0.0031(14) 0.0050(14) -0.0001(14)
C25 0.035(2) 0.0233(19) 0.0219(19) -0.0058(16) -0.0001(16) -0.0006(15)
C26 0.052(3) 0.022(2) 0.022(2) -0.0090(19) 0.0063(18) -0.0007(16)
C27 0.062(3) 0.023(2) 0.031(2) -0.010(2) 0.018(2) -0.0040(17)
C28 0.045(3) 0.031(2) 0.047(3) 0.000(2) 0.018(2) -0.011(2)
C29 0.031(2) 0.028(2) 0.037(2) 0.0019(17) 0.0082(18) -0.0074(18)
C30 0.0159(17) 0.0244(19) 0.0189(17) 0.0008(14) -0.0006(14) 0.0041(14)
C31 0.026(2) 0.033(2) 0.0252(19) 0.0018(17) 0.0064(16) 0.0015(16)
C32 0.029(2) 0.047(3) 0.028(2) 0.0012(19) 0.0079(17) 0.0042(18)
C33 0.021(2) 0.051(3) 0.028(2) -0.0032(18) 0.0006(16) 0.0126(19)
C34 0.025(2) 0.037(2) 0.029(2) -0.0072(17) -0.0044(16) 0.0089(18)
C35 0.0213(19) 0.027(2) 0.0267(19) -0.0030(15) -0.0024(15) 0.0051(16)

loop_
_atom_type_symbol
_atom_type_scat_dispersion_real
_atom_type_scat_dispersion_imag
_atom_type_scat_Cromer_Mann_a1
_atom_type_scat_Cromer_Mann_a2
_atom_type_scat_Cromer_Mann_a3
_atom_type_scat_Cromer_Mann_a4
_atom_type_scat_Cromer_Mann_b1
_atom_type_scat_Cromer_Mann_b2
_atom_type_scat_Cromer_Mann_b3
_atom_type_scat_Cromer_Mann_b4
_atom_type_scat_Cromer_Mann_c
_atom_type_scat_source
_atom_type_scat_dispersion_source
H 0.00000 0.00000 0.49300 0.32291 0.14019 0.04081 10.51090 26.12570 3.14236 57.79970 0.0030380000826 'International Tables Volume C Table 6.1.1.4 (pp. 500-502)' 'Henke, Gullikson and Davis, At. Data and Nucl. Data Tables, 1993, 54, 2'
C 0.00346 0.00161 2.31000 1.02000 1.58860 0.86500 20.84390 10.20750 0.56870 51.65120 0.215599998832 'International Tables Volume C Table 6.1.1.4 (pp. 500-502)' 'Henke, Gullikson and Davis, At. Data and Nucl. Data Tables, 1993, 54, 2'
Fe 0.35804 0.84774 11.76950 7.35730 3.52220 2.30450 4.76110 0.30720 15.35350 76.88050 1.03690004349 'International Tables Volume C Table 6.1.1.4 (pp. 500-502)' 'Henke, Gullikson and Davis, At. Data and Nucl. Data Tables, 1993, 54, 2'
P 0.10417 0.09652 6.43450 4.17910 1.78000 1.49080 1.90670 27.15700 0.52600 68.16450 1.11489999294 'International Tables Volume C Table 6.1.1.4 (pp. 500-502)' 'Henke, Gullikson and Davis, At. Data and Nucl. Data Tables, 1993, 54, 2'

loop_
_geom_angle_atom_site_label_1
_geom_angle_atom_site_label_2
_geom_angle_atom_site_label_3
_geom_angle
P2 Fe1 P1 75.33(4)
C1 Fe1 P1 128.78(10)
C1 Fe1 P2 111.68(10)
C2 Fe1 P1 105.18(10)
C2 Fe1 P2 143.84(11)
C2 Fe1 C1 39.62(14)
C3 Fe1 P1 112.41(10)
C3 Fe1 P2 171.18(11)
C3 Fe1 C1 67.31(14)
C3 Fe1 C2 40.21(15)
C4 Fe1 P1 146.35(11)
C4 Fe1 P2 131.04(10)
C4 Fe1 C1 66.96(14)
C4 Fe1 C2 67.03(14)
C4 Fe1 C3 40.17(14)
C5 Fe1 P1 168.74(10)
C5 Fe1 P2 106.08(10)
C5 Fe1 C1 40.07(14)
C5 Fe1 C2 66.87(14)
C5 Fe1 C3 67.21(14)
C5 Fe1 C4 39.59(14)
P2 P1 Fe1 52.43(3)
C11 P1 Fe1 95.82(12)
C11 P1 P2 44.99(11)
C24 P1 Fe1 122.44(12)
C24 P1 P2 137.07(12)
C24 P1 C11 107.11(16)
C30 P1 Fe1 123.67(12)
C30 P1 P2 114.67(12)
C30 P1 C11 102.83(16)
C30 P1 C24 101.90(16)
P1 P2 Fe1 52.25(3)
C11 P2 Fe1 95.65(11)
C11 P2 P1 44.99(11)
C12 P2 Fe1 122.78(12)
C12 P2 P1 133.90(11)
C12 P2 C11 103.67(16)
C18 P2 Fe1 126.74(12)
C18 P2 P1 120.12(12)
C18 P2 C11 106.22(17)
C18 P2 C12 98.61(16)
C2 C1 Fe1 69.8(2)
C5 C1 Fe1 69.65(19)
C5 C1 C2 107.5(3)
C6 C1 Fe1 129.4(3)
C6 C1 C2 126.0(3)
C6 C1 C5 126.3(3)
C1 C2 Fe1 70.6(2)
C3 C2 Fe1 69.2(2)
C3 C2 C1 108.4(3)
C7 C2 Fe1 129.4(3)
C7 C2 C1 126.5(4)
C7 C2 C3 124.9(3)
C2 C3 Fe1 70.6(2)
C4 C3 Fe1 70.2(2)
C4 C3 C2 107.4(3)
C8 C3 Fe1 129.9(3)
C8 C3 C2 126.3(4)
C8 C3 C4 125.9(4)
C3 C4 Fe1 69.6(2)
C5 C4 Fe1 70.7(2)
C5 C4 C3 108.6(3)
C9 C4 Fe1 128.4(3)
C9 C4 C3 126.1(3)
C9 C4 C5 125.3(3)
C1 C5 Fe1 70.3(2)
C4 C5 Fe1 69.7(2)
C4 C5 C1 108.1(3)
C10 C5 Fe1 130.3(3)
C10 C5 C1 126.4(3)
C10 C5 C4 125.3(3)
P2 C11 P1 90.02(16)
C13 C12 P2 119.2(3)
C17 C12 P2 121.4(3)
C17 C12 C13 119.3(3)
C14 C13 C12 120.3(3)
C15 C14 C13 120.1(4)
C16 C15 C14 119.8(4)
C17 C16 C15 120.4(4)
C16 C17 C12 120.2(4)
C19 C18 P2 117.1(3)
C23 C18 P2 124.5(3)
C23 C18 C19 118.4(3)
C20 C19 C18 120.9(4)
C21 C20 C19 120.3(4)
C22 C21 C20 119.3(4)
C23 C22 C21 120.6(4)
C22 C23 C18 120.5(4)
C25 C24 P1 118.2(3)
C29 C24 P1 123.0(3)
C29 C24 C25 118.6(3)
C26 C25 C24 120.5(4)
C27 C26 C25 120.3(4)
C28 C27 C26 120.1(4)
C29 C28 C27 119.7(4)
C28 C29 C24 120.7(4)
C31 C30 P1 116.2(3)
C35 C30 P1 124.3(3)
C35 C30 C31 119.4(3)
C32 C31 C30 120.2(4)
C33 C32 C31 120.2(4)
C34 C33 C32 120.1(4)
C35 C34 C33 120.0(4)
C34 C35 C30 120.0(4)

loop_
_geom_bond_atom_site_label_1
_geom_bond_atom_site_label_2
_geom_bond_distance
Fe1 P1 2.1479(10)
Fe1 P2 2.1531(10)
Fe1 C1 2.101(3)
Fe1 C2 2.091(3)
Fe1 C3 2.073(3)
Fe1 C4 2.080(3)
Fe1 C5 2.092(3)
P1 P2 2.6280(12)
P1 C11 1.858(4)
P1 C24 1.831(4)
P1 C30 1.847(4)
P2 C11 1.858(4)
P2 C12 1.854(4)
P2 C18 1.842(4)
C1 C2 1.420(5)
C1 C5 1.437(5)
C1 C6 1.502(5)
C2 C3 1.431(5)
C2 C7 1.507(5)
C3 C4 1.426(5)
C3 C8 1.505(5)
C4 C5 1.413(5)
C4 C9 1.502(5)
C5 C10 1.506(5)
C12 C13 1.389(5)
C12 C17 1.398(5)
C13 C14 1.398(5)
C14 C15 1.393(6)
C15 C16 1.381(6)
C16 C17 1.396(6)
C18 C19 1.403(5)
C18 C23 1.390(5)
C19 C20 1.390(5)
C20 C21 1.379(6)
C21 C22 1.397(7)
C22 C23 1.388(6)
C24 C25 1.398(5)
C24 C29 1.391(5)
C25 C26 1.392(6)
C26 C27 1.375(7)
C27 C28 1.391(7)
C28 C29 1.396(6)
C30 C31 1.402(5)
C30 C35 1.392(5)
C31 C32 1.395(6)
C32 C33 1.387(6)
C33 C34 1.390(6)
C34 C35 1.405(6)
